data_7238324
loop_
_publ_author_name
'Lucas, Jacqueline S.'
'Pochodylo, Amy L.'
'LaDuca, Robert L.'

_publ_section_title
;
 Cadmium bis(4-pyridylformyl)piperazine coordination polymers: layered
 nets and a novel 3,5-connected binodal lattice
;
_journal_issue 10
_journal_name_full CrystEngComm
_journal_page_first 3310
_journal_paper_doi 10.1039/c0ce00117a
_journal_volume 12
_journal_year 2010
_chemical_formula_sum 'C16 H20 Cd N4 O8 S'
_chemical_formula_weight 540.82
_space_group_IT_number 14
_space_group_name_Hall '-P 2ybc'
_space_group_name_H-M_alt 'P 1 21/c 1'
_symmetry_cell_setting monoclinic
_symmetry_space_group_name_H-M 'P 1 21/c 1'
_atom_sites_solution_hydrogens geom
_atom_sites_solution_primary direct
_atom_sites_solution_secondary difmap
_audit_creation_method SHELXL-97
_audit_update_record
;
2010-03-02 # Formatted by publCIF
;
_cell_angle_alpha 90.00
_cell_angle_beta 90.4560(10)
_cell_angle_gamma 90.00
_cell_formula_units_Z 4
_cell_length_a 16.6972(8)
_cell_length_b 10.6293(5)
_cell_length_c 10.8051(5)
_cell_measurement_reflns_used 6300
_cell_measurement_temperature 173(2)
_cell_measurement_theta_max 25.24
_cell_measurement_theta_min 2.27
_cell_volume 1917.62(16)
_computing_structure_refinement 'SHELXL-97 (Sheldrick, 2008)'
_computing_structure_solution 'SHELXS-97 (Sheldrick, 2008)'
_diffrn_ambient_temperature 173(2)
_diffrn_measured_fraction_theta_full 0.999
_diffrn_measured_fraction_theta_max 0.997
_diffrn_radiation_monochromator graphite
_diffrn_radiation_source 'fine-focus sealed tube'
_diffrn_radiation_type MoK\a
_diffrn_radiation_wavelength 0.71073
_diffrn_reflns_av_R_equivalents 0.0541
_diffrn_reflns_av_sigmaI/netI 0.0628
_diffrn_reflns_limit_h_max 0
_diffrn_reflns_limit_h_min -19
_diffrn_reflns_limit_k_max 12
_diffrn_reflns_limit_k_min -12
_diffrn_reflns_limit_l_max 12
_diffrn_reflns_limit_l_min -12
_diffrn_reflns_number 6300
_diffrn_reflns_theta_full 25.00
_diffrn_reflns_theta_max 25.24
_diffrn_reflns_theta_min 2.27
_exptl_absorpt_coefficient_mu 1.303
_exptl_absorpt_correction_T_max 0.9097
_exptl_absorpt_correction_T_min 0.6664
_exptl_absorpt_correction_type multi-scan
_exptl_absorpt_process_details TWINABS
_exptl_crystal_colour colourless
_exptl_crystal_density_diffrn 1.873
_exptl_crystal_density_method 'not measured'
_exptl_crystal_description block
_exptl_crystal_F_000 1088
_exptl_crystal_size_max 0.34
_exptl_crystal_size_mid 0.20
_exptl_crystal_size_min 0.07
_refine_diff_density_max 1.070
_refine_diff_density_min -1.157
_refine_diff_density_rms 0.100
_refine_ls_extinction_method none
_refine_ls_goodness_of_fit_ref 1.155
_refine_ls_hydrogen_treatment mixed
_refine_ls_matrix_type full
_refine_ls_number_parameters 319
_refine_ls_number_reflns 3453
_refine_ls_number_restraints 6
_refine_ls_restrained_S_all 1.155
_refine_ls_R_factor_all 0.0424
_refine_ls_R_factor_gt 0.0397
_refine_ls_shift/su_max 0.000
_refine_ls_shift/su_mean 0.000
_refine_ls_structure_factor_coef Fsqd
_refine_ls_weighting_details 'calc w=1/[\s^2^(Fo^2^)+(0.0552P)^2^+0.0107P] where P=(Fo^2^+2Fc^2^)/3'
_refine_ls_weighting_scheme calc
_refine_ls_wR_factor_gt 0.1084
_refine_ls_wR_factor_ref 0.1114
_reflns_number_gt 3079
_reflns_number_total 3453
_reflns_threshold_expression >2sigma(I)
_cod_data_source_file c0ce00117a.txt
_cod_data_source_block p21c
_cod_original_sg_symbol_H-M P2(1)/c
_cod_database_code 7238324

loop_
_symmetry_equiv_pos_as_xyz
'x, y, z'
'-x, y+1/2, -z+1/2'
'-x, -y, -z'
'x, -y-1/2, z-1/2'

loop_
_atom_site_label
_atom_site_type_symbol
_atom_site_fract_x
_atom_site_fract_y
_atom_site_fract_z
_atom_site_U_iso_or_equiv
_atom_site_adp_type
_atom_site_occupancy
_atom_site_symmetry_multiplicity
_atom_site_calc_flag
_atom_site_refinement_flags
_atom_site_disorder_assembly
_atom_site_disorder_group
Cd1 Cd 0.474562(13) 0.18148(2) 0.41969(2) 0.03250(14) Uani 1 1 d . . .
S1 S 0.45742(5) 0.43570(8) 0.21754(7) 0.0329(2) Uani 1 1 d . . .
O1 O 0.07949(16) -0.0153(3) 0.2551(3) 0.0616(8) Uani 1 1 d . . .
O1W O -0.21871(19) 0.5371(4) 0.7641(3) 0.0697(10) Uani 1 1 d D . .
H1WA H -0.196(3) 0.528(5) 0.695(3) 0.084 Uiso 1 1 d D . .
H1WB H -0.2689(12) 0.543(5) 0.755(4) 0.084 Uiso 1 1 d D . .
O2 O -0.13712(15) 0.4522(3) 0.5491(3) 0.0492(7) Uani 1 1 d . . .
O3 O 0.38684(15) 0.4628(3) 0.2906(2) 0.0484(7) Uani 1 1 d . . .
O4 O 0.43722(17) 0.3673(3) 0.5245(2) 0.0449(6) Uani 1 1 d D . .
H4C H 0.413(2) 0.417(3) 0.479(3) 0.054 Uiso 1 1 d D . .
H4D H 0.450(2) 0.389(4) 0.596(2) 0.054 Uiso 1 1 d D . .
O5 O 0.48974(16) 0.3108(2) 0.2480(2) 0.0371(6) Uani 1 1 d . . .
O6 O 0.43873(15) 0.4413(2) 0.0840(2) 0.0412(6) Uani 1 1 d . . .
O7 O 0.51901(15) 0.5331(2) 0.2417(2) 0.0423(6) Uani 1 1 d . . .
N1 N 0.33773(18) 0.1668(3) 0.3785(3) 0.0349(7) Uani 1 1 d . . .
N2 N 0.03162(19) 0.1642(3) 0.3393(3) 0.0447(8) Uani 1 1 d . . .
N3 N -0.08749(17) 0.2626(3) 0.4920(3) 0.0434(7) Uani 1 1 d . . .
N4 N -0.39255(17) 0.2300(3) 0.4599(3) 0.0364(6) Uani 1 1 d . . .
C1 C -0.2799(4) 0.3611(7) 0.4164(7) 0.0370(16) Uani 0.50 1 d P A 1
H1 H -0.2591 0.4302 0.3712 0.044 Uiso 0.50 1 calc PR A 1
C1A C -0.2631(5) 0.2676(12) 0.3765(8) 0.063(3) Uani 0.50 1 d P A 2
H1A H -0.2296 0.2718 0.3060 0.076 Uiso 0.50 1 calc PR A 2
C2 C 0.3093(2) 0.1596(4) 0.2642(4) 0.0421(9) Uani 1 1 d . . .
H2 H 0.3455 0.1707 0.1977 0.051 Uiso 1 1 calc R . .
C3 C -0.0957(2) 0.1373(4) 0.4412(4) 0.0474(9) Uani 1 1 d . . .
H3A H -0.1531 0.1180 0.4280 0.057 Uiso 1 1 calc R . .
H3B H -0.0736 0.0752 0.5007 0.057 Uiso 1 1 calc R . .
C4 C -0.0523(2) 0.1272(5) 0.3211(4) 0.0588(12) Uani 1 1 d . . .
H4A H -0.0550 0.0395 0.2904 0.071 Uiso 1 1 calc R . .
H4B H -0.0779 0.1826 0.2588 0.071 Uiso 1 1 calc R . .
C5 C 0.0916(2) 0.0866(4) 0.3051(3) 0.0429(8) Uani 1 1 d . . .
C6A C -0.2873(5) 0.2998(11) 0.5868(8) 0.063(3) Uani 0.50 1 d P A 1
H6A H -0.2711 0.3273 0.6669 0.075 Uiso 0.50 1 calc PR A 1
C6 C -0.2656(4) 0.1918(6) 0.5576(7) 0.0320(15) Uani 0.50 1 d P A 2
H6 H -0.2331 0.1416 0.6106 0.038 Uiso 0.50 1 calc PR A 2
C7 C 0.0405(2) 0.2914(4) 0.3883(4) 0.0423(9) Uani 1 1 d . . .
H7A H 0.0186 0.3529 0.3281 0.051 Uiso 1 1 calc R . .
H7B H 0.0979 0.3105 0.4017 0.051 Uiso 1 1 calc R . .
C8 C 0.2849(2) 0.1563(4) 0.4701(3) 0.0408(8) Uani 1 1 d . . .
H8 H 0.3043 0.1619 0.5529 0.049 Uiso 1 1 calc R . .
C9 C -0.3589(4) 0.3277(6) 0.4018(7) 0.0362(16) Uani 0.50 1 d P A 1
H9 H -0.3914 0.3765 0.3476 0.043 Uiso 0.50 1 calc PR A 1
C9A C -0.3417(5) 0.2325(11) 0.3642(8) 0.061(2) Uani 0.50 1 d P A 2
H9A H -0.3610 0.2088 0.2846 0.073 Uiso 0.50 1 calc PR A 2
C10 C -0.1480(2) 0.3434(4) 0.5135(3) 0.0399(8) Uani 1 1 d . A .
C11 C 0.2047(2) 0.1380(4) 0.4518(3) 0.0385(8) Uani 1 1 d . . .
H11 H 0.1693 0.1342 0.5201 0.046 Uiso 1 1 calc R . .
C12 C 0.2298(2) 0.1370(4) 0.2364(3) 0.0450(9) Uani 1 1 d . . .
H12 H 0.2124 0.1296 0.1528 0.054 Uiso 1 1 calc R . .
C13 C -0.2325(2) 0.2973(4) 0.4935(3) 0.0378(8) Uani 1 1 d . . .
C14 C -0.0039(2) 0.3021(4) 0.5095(4) 0.0480(10) Uani 1 1 d . . .
H14A H 0.0223 0.2483 0.5727 0.058 Uiso 1 1 calc R . .
H14B H -0.0022 0.3902 0.5391 0.058 Uiso 1 1 calc R . .
C15 C 0.1760(2) 0.1251(3) 0.3326(3) 0.0353(7) Uani 1 1 d . . .
C16A C -0.3650(5) 0.2634(11) 0.5674(8) 0.060(2) Uani 0.50 1 d P A 1
H16A H -0.4004 0.2627 0.6358 0.072 Uiso 0.50 1 calc PR A 1
C16 C -0.3461(4) 0.1647(7) 0.5405(7) 0.0311(15) Uani 0.50 1 d P A 2
H16 H -0.3694 0.0983 0.5868 0.037 Uiso 0.50 1 calc PR A 2

loop_
_atom_site_aniso_label
_atom_site_aniso_U_11
_atom_site_aniso_U_22
_atom_site_aniso_U_33
_atom_site_aniso_U_23
_atom_site_aniso_U_13
_atom_site_aniso_U_12
Cd1 0.0294(2) 0.0342(2) 0.0340(2) -0.00050(9) -0.00001(13) -0.00205(8)
S1 0.0347(4) 0.0313(5) 0.0328(4) 0.0007(3) 0.0017(3) -0.0007(3)
O1 0.0399(15) 0.061(2) 0.084(2) -0.0366(16) -0.0009(14) -0.0041(13)
O1W 0.0553(19) 0.102(3) 0.0516(17) -0.0143(18) -0.0020(15) 0.0220(19)
O2 0.0387(14) 0.0507(17) 0.0582(16) -0.0159(13) 0.0036(12) -0.0064(12)
O3 0.0471(15) 0.0495(17) 0.0488(15) 0.0047(12) 0.0149(12) 0.0077(12)
O4 0.0565(17) 0.0420(16) 0.0361(14) -0.0036(12) -0.0039(12) 0.0063(12)
O5 0.0416(15) 0.0315(14) 0.0381(13) 0.0028(10) 0.0017(12) 0.0035(9)
O6 0.0486(14) 0.0381(14) 0.0369(12) -0.0006(11) -0.0044(11) 0.0082(11)
O7 0.0496(15) 0.0348(14) 0.0423(13) -0.0007(11) -0.0057(11) -0.0081(11)
N1 0.0365(16) 0.0317(16) 0.0366(16) 0.0010(12) 0.0002(13) 0.0011(11)
N2 0.0299(16) 0.050(2) 0.055(2) -0.0122(15) -0.0003(15) -0.0027(13)
N3 0.0338(16) 0.049(2) 0.0474(17) -0.0085(16) 0.0004(14) -0.0049(14)
N4 0.0357(15) 0.0345(17) 0.0388(15) 0.0005(14) 0.0004(12) 0.0011(13)
C1 0.041(4) 0.026(4) 0.044(4) 0.003(3) -0.005(3) -0.010(3)
C1A 0.043(5) 0.101(9) 0.045(4) 0.006(5) 0.001(4) -0.007(5)
C2 0.038(2) 0.053(2) 0.035(2) 0.0065(17) 0.0039(16) 0.0014(17)
C3 0.0352(19) 0.040(2) 0.067(3) 0.0023(19) -0.0013(18) -0.0029(16)
C4 0.031(2) 0.069(3) 0.077(3) -0.030(3) -0.0026(19) -0.0037(18)
C5 0.0327(18) 0.050(2) 0.0458(19) -0.0089(18) 0.0010(15) 0.0000(16)
C6A 0.041(5) 0.109(9) 0.039(4) -0.002(4) -0.003(4) -0.019(5)
C6 0.027(3) 0.035(4) 0.035(4) 0.007(3) -0.003(3) 0.002(2)
C7 0.0327(19) 0.038(2) 0.057(2) 0.0052(18) 0.0005(17) -0.0004(15)
C8 0.038(2) 0.050(2) 0.0342(19) -0.0027(16) 0.0006(16) -0.0035(17)
C9 0.036(4) 0.027(4) 0.045(4) 0.012(3) -0.005(3) 0.002(3)
C9A 0.043(5) 0.092(8) 0.047(5) 0.005(5) -0.002(4) -0.005(5)
C10 0.0335(19) 0.049(2) 0.0371(19) -0.0046(16) 0.0016(16) -0.0028(16)
C11 0.0334(18) 0.046(2) 0.0362(18) -0.0034(16) 0.0026(14) -0.0015(15)
C12 0.037(2) 0.064(3) 0.0340(18) -0.0017(18) -0.0040(16) 0.0039(18)
C13 0.0338(19) 0.042(2) 0.0372(18) -0.0052(15) 0.0004(15) -0.0013(14)
C14 0.033(2) 0.054(2) 0.057(2) -0.0161(19) -0.0028(18) -0.0019(16)
C15 0.0331(17) 0.0327(19) 0.0400(18) 0.0000(15) 0.0000(14) 0.0036(13)
C16A 0.050(5) 0.085(8) 0.045(4) 0.002(5) 0.007(4) -0.014(5)
C16 0.036(4) 0.025(3) 0.033(4) 0.000(3) 0.001(3) 0.000(3)

loop_
_atom_type_symbol
_atom_type_description
_atom_type_scat_dispersion_real
_atom_type_scat_dispersion_imag
_atom_type_scat_source
C C 0.0033 0.0016 'International Tables Vol C Tables 4.2.6.8 and 6.1.1.4'
H H 0.0000 0.0000 'International Tables Vol C Tables 4.2.6.8 and 6.1.1.4'
N N 0.0061 0.0033 'International Tables Vol C Tables 4.2.6.8 and 6.1.1.4'
O O 0.0106 0.0060 'International Tables Vol C Tables 4.2.6.8 and 6.1.1.4'
S S 0.1246 0.1234 'International Tables Vol C Tables 4.2.6.8 and 6.1.1.4'
Cd Cd -0.8075 1.2024 'International Tables Vol C Tables 4.2.6.8 and 6.1.1.4'

loop_
_geom_angle_atom_site_label_1
_geom_angle_atom_site_label_2
_geom_angle_atom_site_label_3
_geom_angle
_geom_angle_site_symmetry_1
_geom_angle_site_symmetry_3
O6 Cd1 N4 103.74(9) 4_566 1_655
O6 Cd1 O5 171.09(9) 4_566 .
N4 Cd1 O5 84.70(10) 1_655 .
O6 Cd1 N1 81.25(10) 4_566 .
N4 Cd1 N1 170.98(9) 1_655 .
O5 Cd1 N1 90.01(10) . .
O6 Cd1 O7 101.91(9) 4_566 2_645
N4 Cd1 O7 103.81(10) 1_655 2_645
O5 Cd1 O7 78.43(9) . 2_645
N1 Cd1 O7 82.19(10) . 2_645
O6 Cd1 O4 91.91(9) 4_566 .
N4 Cd1 O4 88.87(10) 1_655 .
O5 Cd1 O4 85.35(8) . .
N1 Cd1 O4 83.41(10) . .
O7 Cd1 O4 158.24(9) 2_645 .
O3 S1 O5 110.82(15) . .
O3 S1 O6 110.92(16) . .
O5 S1 O6 109.29(15) . .
O3 S1 O7 109.35(16) . .
O5 S1 O7 109.81(15) . .
O6 S1 O7 106.56(15) . .
S1 O5 Cd1 132.16(15) . .
S1 O6 Cd1 132.97(15) . 4_565
S1 O7 Cd1 111.95(13) . 2_655
C2 N1 C8 117.0(3) . .
C2 N1 Cd1 121.8(3) . .
C8 N1 Cd1 121.1(2) . .
C5 N2 C7 126.3(3) . .
C5 N2 C4 120.6(3) . .
C7 N2 C4 113.0(3) . .
C10 N3 C3 125.7(3) . .
C10 N3 C14 120.6(3) . .
C3 N3 C14 113.5(3) . .
C16A N4 C9A 117.5(6) . .
C9 N4 C16 117.3(5) . .
C16A N4 Cd1 124.2(4) . 1_455
C9 N4 Cd1 119.3(4) . 1_455
C9A N4 Cd1 118.1(4) . 1_455
C16 N4 Cd1 123.4(3) . 1_455
C13 C1 C9 120.4(6) . .
C9A C1A C13 119.6(7) . .
N1 C2 C12 123.5(4) . .
N3 C3 C4 110.5(3) . .
N2 C4 C3 109.5(3) . .
O1 C5 N2 122.6(3) . .
O1 C5 C15 118.8(3) . .
N2 C5 C15 118.5(3) . .
C13 C6A C16A 121.3(8) . .
C16 C6 C13 118.4(6) . .
N2 C7 C14 109.5(3) . .
N1 C8 C11 123.8(3) . .
N4 C9 C1 123.5(6) . .
C1 C9 C16A 92.4(6) . .
N4 C9A C1A 122.8(8) . .
C1A C9A C16 92.7(6) . .
O2 C10 N3 122.9(3) . .
O2 C10 C13 119.1(3) . .
N3 C10 C13 118.1(3) . .
C8 C11 C15 118.9(3) . .
C2 C12 C15 118.8(3) . .
C1 C13 C6A 93.1(6) . .
C6A C13 C1A 115.5(6) . .
C1 C13 C6 118.2(5) . .
C6A C13 C6 52.8(5) . .
C1A C13 C6 97.0(6) . .
C1 C13 C10 118.4(4) . .
C6A C13 C10 121.2(5) . .
C1A C13 C10 122.6(4) . .
C6 C13 C10 123.3(4) . .
N3 C14 C7 109.8(3) . .
C11 C15 C12 118.0(3) . .
C11 C15 C5 122.2(3) . .
C12 C15 C5 119.5(3) . .
N4 C16A C6A 123.0(7) . .
C6A C16A C9 89.2(6) . .
N4 C16 C6 122.0(6) . .
C6 C16 C9A 90.5(5) . .

loop_
_geom_bond_atom_site_label_1
_geom_bond_atom_site_label_2
_geom_bond_distance
_geom_bond_site_symmetry_2
Cd1 O6 2.287(2) 4_566
Cd1 N4 2.316(3) 1_655
Cd1 O5 2.324(2) .
Cd1 N1 2.329(3) .
Cd1 O7 2.354(2) 2_645
Cd1 O4 2.362(3) .
S1 O3 1.452(3) .
S1 O5 1.469(2) .
S1 O6 1.475(3) .
S1 O7 1.481(2) .
O1 C5 1.226(5) .
O2 C10 1.231(5) .
O6 Cd1 2.287(2) 4_565
O7 Cd1 2.354(2) 2_655
N1 C2 1.321(5) .
N1 C8 1.335(5) .
N2 C5 1.352(5) .
N2 C7 1.460(5) .
N2 C4 1.467(5) .
N3 C10 1.348(5) .
N3 C3 1.446(5) .
N3 C14 1.468(5) .
N4 C16A 1.296(9) .
N4 C9 1.339(7) .
N4 C9A 1.344(9) .
N4 C16 1.353(8) .
N4 Cd1 2.316(3) 1_455
C1 C13 1.330(8) .
C1 C9 1.374(10) .
C1A C9A 1.369(12) .
C1A C13 1.395(10) .
C2 C12 1.379(6) .
C3 C4 1.495(6) .
C5 C15 1.495(5) .
C6A C13 1.367(9) .
C6A C16A 1.369(12) .
C6 C16 1.386(10) .
C6 C13 1.431(7) .
C7 C14 1.514(6) .
C8 C11 1.367(5) .
C10 C13 1.508(5) .
C11 C15 1.378(5) .
C12 C15 1.385(5) .

loop_
_geom_hbond_atom_site_label_D
_geom_hbond_atom_site_label_H
_geom_hbond_atom_site_label_A
_geom_hbond_distance_DH
_geom_hbond_distance_HA
_geom_hbond_distance_DA
_geom_hbond_angle_DHA
_geom_hbond_site_symmetry_A
O1W H1WA O2 0.85(4) 2.03(2) 2.849(4) 163(5) .
O1W H1WB O3 0.85(4) 2.03(2) 2.864(4) 170(5) 3_566
O4 H4C O3 0.825(18) 2.13(3) 2.845(4) 144(4) .
O4 H4D O7 0.832(18) 2.00(2) 2.831(3) 172(4) 3_666
